data_7051075
loop_
_publ_author_name
'Herber, Ulrich'
'Guerrero Sanchez, Rita'
'Gevert, Olaf'
'Laubender, Matthias'
'Werner, Helmut'

_publ_section_title
;
 PX3-induced migratory insertion reactions of half-sandwich-type
 carbenerhodium(I) complexes
;
_journal_issue 3
_journal_name_full 'New Journal of Chemistry'
_journal_page_first 396
_journal_paper_doi 10.1039/b008601k
_journal_volume 25
_journal_year 2001
_chemical_formula_sum 'C45 H51 O3 P2 Rh'
_chemical_formula_weight 804.71
_chemical_melting_point 362.15
_chemical_name_systematic
;
 ?
;
_space_group_IT_number 2
_symmetry_cell_setting triclinic
_symmetry_Int_Tables_number 2
_symmetry_space_group_name_Hall '-P 1'
_symmetry_space_group_name_H-M 'P -1'
_atom_sites_solution_hydrogens geom
_atom_sites_solution_primary direct
_atom_sites_solution_secondary difmap
_audit_creation_method SHELXL
_cell_angle_alpha 85.68(1)
_cell_angle_beta 84.78(2)
_cell_angle_gamma 88.03(2)
_cell_formula_units_Z 2
_cell_length_a 10.170(3)
_cell_length_b 11.177(2)
_cell_length_c 17.401(3)
_cell_measurement_reflns_used 25
_cell_measurement_temperature 173(2)
_cell_measurement_theta_max 15
_cell_measurement_theta_min 10
_cell_volume 1963.4(8)
_computing_cell_refinement 'CAD4 (Enraf-Nonius)'
_computing_data_collection 'CAD4 (Enraf-Nonius)'
_computing_data_reduction 'BEGIN (SDP)'
_computing_structure_refinement 'SHELXL-93 (Sheldrick, 1993)'
_computing_structure_solution 'SHELXS-86 (Sheldrick, 1990)'
_diffrn_ambient_temperature 173(2)
_diffrn_measurement_device 'CAD4 (Enraf-Nonius)'
_diffrn_measurement_method 'Omega/Theta scans'
_diffrn_radiation_monochromator graphite
_diffrn_radiation_source 'fine-focus sealed tube'
_diffrn_radiation_type MoK\a
_diffrn_radiation_wavelength 0.71073
_diffrn_reflns_av_R_equivalents 0.0467
_diffrn_reflns_av_sigmaI/netI 0.1013
_diffrn_reflns_limit_h_max 11
_diffrn_reflns_limit_h_min 0
_diffrn_reflns_limit_k_max 12
_diffrn_reflns_limit_k_min -12
_diffrn_reflns_limit_l_max 19
_diffrn_reflns_limit_l_min -19
_diffrn_reflns_number 6553
_diffrn_reflns_theta_max 24.00
_diffrn_reflns_theta_min 2.01
_diffrn_standards_decay_% 0.1
_diffrn_standards_interval_time 60
_diffrn_standards_number 2
_exptl_absorpt_coefficient_mu 0.551
_exptl_absorpt_correction_T_max 1.00
_exptl_absorpt_correction_T_min 0.64
_exptl_absorpt_correction_type 'empirical (psi-scans)'
_exptl_absorpt_process_details
;
 empirical absorption correction by psi-scans from 6 reflections
 with chi-angles near 90 degrees
;
_exptl_crystal_colour red
_exptl_crystal_density_diffrn 1.361
_exptl_crystal_description prism
_exptl_crystal_F_000 840
_exptl_crystal_size_max 0.12
_exptl_crystal_size_mid 0.10
_exptl_crystal_size_min 0.08
_refine_diff_density_max 1.074
_refine_diff_density_min -1.273
_refine_diff_density_rms 0.144
_refine_ls_extinction_method none
_refine_ls_goodness_of_fit_all 1.068
_refine_ls_goodness_of_fit_obs 1.084
_refine_ls_hydrogen_treatment 'refxyz; H6 refiso'
_refine_ls_matrix_type full
_refine_ls_number_parameters 469
_refine_ls_number_reflns 6159
_refine_ls_number_restraints 0
_refine_ls_restrained_S_all 1.068
_refine_ls_restrained_S_obs 1.084
_refine_ls_R_factor_all 0.1115
_refine_ls_R_factor_obs 0.0730
_refine_ls_shift/esd_max 0.001
_refine_ls_shift/esd_mean 0.000
_refine_ls_structure_factor_coef Fsqd
_refine_ls_weighting_details 'w=1/[\s^2^(Fo^2^)+(0.0973P)^2^+3.4371P] where P=(Fo^2^+2Fc^2^)/3'
_refine_ls_weighting_scheme calc
_refine_ls_wR_factor_all 0.1943
_refine_ls_wR_factor_obs 0.1633
_reflns_number_observed 4323
_reflns_number_total 6159
_reflns_observed_criterion >2sigma(I)
_cod_data_source_file b008601k.txt
_cod_data_source_block 6b
_cod_depositor_comments
;
The following automatic conversions were performed:

'_chemical_melting_point' value '89_C' was changed to '362.15' - it
was converted from degrees Celsius(C) to Kelvins(K).

Automatic conversion script
Id: cif_fix_values 1569 2011-02-09 13:29:24Z adriana 

The following automatic conversions were performed:

'_refine_ls_weighting_scheme' value 'calc
w=1/[\s^2^(Fo^2^)+(0.0973P)^2^+3.4371P] where P=(Fo^2^+2Fc^2^)/3' was
changed to 'calc'. New tag '_refine_ls_weighting_details' was
created. The value of the new tag was set to
'w=1/[\s^2^(Fo^2^)+(0.0973P)^2^+3.4371P] where P=(Fo^2^+2Fc^2^)/3'.

Automatic conversion script
Id: cif_fix_values 3143 2015-03-26 13:38:13Z robertas 
;
_cod_original_cell_volume 1963.5(7)
_cod_database_code 7051075

loop_
_symmetry_equiv_pos_as_xyz
'x, y, z'
'-x, -y, -z'

loop_
_atom_site_aniso_label
_atom_site_aniso_U_11
_atom_site_aniso_U_22
_atom_site_aniso_U_33
_atom_site_aniso_U_23
_atom_site_aniso_U_13
_atom_site_aniso_U_12
Rh 0.0159(3) 0.0193(3) 0.0248(4) 0.0014(2) -0.0041(2) 0.0054(2)
O1 0.027(3) 0.014(3) 0.029(3) 0.008(2) -0.003(2) 0.007(2)
O2 0.016(3) 0.032(3) 0.023(3) 0.006(2) -0.001(2) 0.004(2)
O3 0.020(3) 0.026(3) 0.026(3) 0.001(2) 0.002(2) 0.002(2)
P1 0.0160(11) 0.0204(11) 0.0238(10) 0.0026(8) -0.0022(8) 0.0057(8)
P2 0.0169(11) 0.0207(11) 0.0244(10) 0.0000(8) -0.0010(8) 0.0030(8)
C1 0.016(4) 0.024(4) 0.038(5) 0.008(4) -0.001(4) 0.002(3)
C2 0.011(4) 0.028(5) 0.048(5) 0.004(4) -0.009(4) 0.004(3)
C3 0.026(5) 0.023(4) 0.037(5) -0.004(4) -0.018(4) 0.007(3)
C4 0.019(4) 0.035(5) 0.020(4) 0.002(3) -0.010(3) 0.015(4)
C5 0.014(4) 0.026(4) 0.030(4) 0.004(3) -0.005(3) 0.015(3)
C6 0.022(4) 0.023(4) 0.027(4) 0.006(3) -0.006(4) 0.004(3)
C10 0.020(4) 0.029(5) 0.035(5) -0.005(4) -0.011(4) 0.001(3)
C11 0.024(5) 0.024(4) 0.035(5) -0.005(4) 0.005(4) 0.010(4)
C12 0.026(5) 0.039(5) 0.026(4) 0.002(4) -0.004(4) 0.007(4)
C13 0.022(5) 0.046(6) 0.052(6) -0.009(5) -0.007(4) 0.008(4)
C14 0.027(5) 0.034(5) 0.040(5) -0.006(4) -0.003(4) -0.002(4)
C15 0.045(6) 0.021(5) 0.042(5) 0.005(4) 0.007(4) 0.004(4)
C16 0.038(6) 0.027(5) 0.066(7) -0.007(5) -0.011(5) 0.000(4)
C17 0.028(5) 0.046(6) 0.031(5) 0.012(4) 0.006(4) 0.000(4)
C18 0.044(6) 0.065(7) 0.023(5) -0.002(4) 0.001(4) 0.007(5)
C20 0.010(4) 0.037(5) 0.026(4) 0.003(4) -0.005(3) 0.009(3)
C21 0.031(5) 0.046(6) 0.038(5) 0.006(4) -0.005(4) 0.004(4)
C22 0.035(6) 0.045(6) 0.047(6) 0.027(5) -0.002(5) 0.017(5)
C23 0.030(6) 0.097(9) 0.032(5) 0.008(6) -0.009(4) 0.007(6)
C24 0.032(5) 0.061(7) 0.034(5) -0.003(5) -0.007(4) 0.004(5)
C25 0.021(5) 0.038(5) 0.035(5) 0.005(4) -0.009(4) 0.010(4)
C30 0.025(5) 0.025(4) 0.025(4) -0.003(3) -0.002(3) 0.002(3)
C31 0.027(5) 0.035(5) 0.030(4) -0.004(4) -0.001(4) 0.004(4)
C32 0.040(5) 0.027(5) 0.029(4) 0.003(4) 0.002(4) 0.010(4)
C33 0.046(6) 0.027(5) 0.047(6) -0.004(4) -0.002(5) 0.006(4)
C34 0.030(5) 0.035(5) 0.046(5) 0.003(4) -0.001(4) -0.001(4)
C35 0.027(5) 0.024(4) 0.028(4) -0.001(3) 0.003(4) 0.004(4)
C40 0.010(4) 0.031(5) 0.030(4) 0.014(4) -0.001(3) 0.004(3)
C41 0.030(5) 0.023(5) 0.046(5) -0.004(4) 0.000(4) 0.006(4)
C42 0.040(6) 0.037(6) 0.052(6) -0.005(5) 0.004(5) 0.000(4)
C43 0.027(5) 0.044(6) 0.061(6) -0.004(5) -0.004(5) -0.006(4)
C44 0.020(5) 0.047(6) 0.044(5) -0.003(4) 0.004(4) 0.007(4)
C45 0.021(5) 0.026(5) 0.037(5) 0.000(4) -0.002(4) 0.004(4)
C50 0.024(4) 0.024(4) 0.024(4) 0.002(3) 0.001(3) 0.009(3)
C51 0.032(5) 0.024(5) 0.058(6) -0.005(4) -0.009(4) 0.003(4)
C52 0.054(7) 0.023(5) 0.068(7) -0.003(5) -0.013(5) 0.024(5)
C53 0.040(6) 0.043(6) 0.053(6) -0.014(5) -0.009(5) 0.022(5)
C54 0.021(5) 0.046(6) 0.034(5) 0.009(4) -0.005(4) 0.010(4)
C55 0.019(4) 0.020(4) 0.027(4) -0.004(3) -0.003(3) 0.008(3)
C60 0.027(5) 0.018(4) 0.036(5) -0.002(3) -0.001(4) 0.005(3)
C61 0.023(5) 0.032(5) 0.033(5) 0.002(4) -0.007(4) 0.006(4)
C62 0.034(5) 0.046(6) 0.035(5) 0.004(4) -0.009(4) 0.004(4)
C63 0.030(5) 0.037(5) 0.051(6) 0.004(4) 0.000(4) -0.003(4)
C64 0.023(5) 0.054(6) 0.047(6) -0.003(5) -0.008(4) 0.000(4)
C65 0.025(5) 0.036(5) 0.039(5) 0.007(4) -0.014(4) 0.007(4)

loop_
_atom_site_label
_atom_site_type_symbol
_atom_site_fract_x
_atom_site_fract_y
_atom_site_fract_z
_atom_site_U_iso_or_equiv
_atom_site_thermal_displace_type
_atom_site_occupancy
_atom_site_calc_flag
_atom_site_refinement_flags
_atom_site_disorder_group
Rh Rh 0.58269(6) -0.06989(6) 0.72616(4) 0.0201(2) Uani 1 d . .
O1 O 0.5693(5) -0.2144(4) 0.8947(3) 0.0241(12) Uani 1 d . .
O2 O 0.7846(5) -0.1330(5) 0.8631(3) 0.0240(12) Uani 1 d . .
O3 O 0.5847(5) -0.0040(5) 0.9043(3) 0.0244(12) Uani 1 d . .
P1 P 0.6347(2) -0.1019(2) 0.84132(11) 0.0204(5) Uani 1 d . .
P2 P 0.7608(2) -0.1599(2) 0.66464(11) 0.0209(5) Uani 1 d . .
C1 C 0.3876(7) 0.0172(7) 0.7528(5) 0.027(2) Uani 1 d . .
H1 H 0.3692(7) 0.0354(7) 0.8052(5) 0.032 Uiso 1 calc R .
C2 C 0.3599(7) -0.0935(7) 0.7221(5) 0.029(2) Uani 1 d . .
H2 H 0.3115(7) -0.1578(7) 0.7484(5) 0.034 Uiso 1 calc R .
C3 C 0.4184(8) -0.0886(7) 0.6453(5) 0.028(2) Uani 1 d . .
H3 H 0.4220(8) -0.1518(7) 0.6115(5) 0.033 Uiso 1 calc R .
C4 C 0.4715(7) 0.0282(7) 0.6272(4) 0.025(2) Uani 1 d . .
H4 H 0.5161(7) 0.0547(7) 0.5789(4) 0.030 Uiso 1 calc R .
C5 C 0.4482(7) 0.0975(7) 0.6910(4) 0.024(2) Uani 1 d . .
C6 C 0.4691(8) 0.2298(7) 0.6962(5) 0.024(2) Uani 1 d . .
H6 H 0.5009(82) 0.2473(72) 0.7511(47) 0.037 Uiso 1 d . .
C10 C 0.9265(8) -0.1310(7) 0.6945(5) 0.027(2) Uani 1 d . .
H10 H 0.9261(8) -0.1664(7) 0.7490(5) 0.033 Uiso 1 calc R .
C11 C 0.7591(8) -0.3267(7) 0.6719(5) 0.028(2) Uani 1 d . .
H11 H 0.8327(8) -0.3564(7) 0.6355(5) 0.034 Uiso 1 calc R .
C12 C 0.7599(8) -0.1251(8) 0.5587(4) 0.031(2) Uani 1 d . .
H12 H 0.6658(8) -0.1308(8) 0.5472(4) 0.037 Uiso 1 calc R .
C13 C 1.0445(8) -0.1932(8) 0.6497(5) 0.039(2) Uani 1 d . .
H13A H 1.0248(25) -0.2776(15) 0.6455(29) 0.059 Uiso 1 calc R .
H13B H 1.1236(16) -0.1887(46) 0.6775(18) 0.059 Uiso 1 calc R .
H13C H 1.0599(36) -0.1530(33) 0.5978(13) 0.059 Uiso 1 calc R .
C14 C 0.9512(8) 0.0022(8) 0.6985(5) 0.033(2) Uani 1 d . .
H14A H 0.8736(22) 0.0409(12) 0.7247(29) 0.050 Uiso 1 calc R .
H14B H 0.9678(55) 0.0400(13) 0.6459(5) 0.050 Uiso 1 calc R .
H14C H 1.0282(34) 0.0114(8) 0.7273(28) 0.050 Uiso 1 calc R .
C15 C 0.7796(9) -0.3815(7) 0.7525(5) 0.037(2) Uani 1 d . .
H15A H 0.8681(23) -0.3632(45) 0.7656(14) 0.055 Uiso 1 calc R .
H15B H 0.7709(58) -0.4687(9) 0.7541(10) 0.055 Uiso 1 calc R .
H15C H 0.7132(36) -0.3480(39) 0.7900(7) 0.055 Uiso 1 calc R .
C16 C 0.6296(9) -0.3685(8) 0.6467(6) 0.043(2) Uani 1 d . .
H16A H 0.6215(30) -0.3401(49) 0.5926(13) 0.065 Uiso 1 calc R .
H16B H 0.5554(10) -0.3360(47) 0.6794(24) 0.065 Uiso 1 calc R .
H16C H 0.6286(28) -0.4564(8) 0.6517(35) 0.065 Uiso 1 calc R .
C17 C 0.7973(9) 0.0070(8) 0.5353(5) 0.036(2) Uani 1 d . .
H17A H 0.7502(43) 0.0599(9) 0.5717(20) 0.054 Uiso 1 calc R .
H17B H 0.7727(51) 0.0297(18) 0.4829(14) 0.054 Uiso 1 calc R .
H17C H 0.8928(11) 0.0150(13) 0.5366(31) 0.054 Uiso 1 calc R .
C18 C 0.8397(10) -0.2073(9) 0.5043(5) 0.044(2) Uani 1 d . .
H18A H 0.8071(41) -0.2891(15) 0.5135(25) 0.067 Uiso 1 calc R .
H18B H 0.9331(13) -0.2073(44) 0.5141(25) 0.067 Uiso 1 calc R .
H18C H 0.8300(50) -0.1781(33) 0.4505(5) 0.067 Uiso 1 calc R .
C20 C 0.8179(7) -0.1714(7) 0.9380(4) 0.025(2) Uani 1 d . .
C21 C 0.8261(9) -0.2917(9) 0.9585(5) 0.039(2) Uani 1 d . .
H21 H 0.8062(9) -0.3484(9) 0.9235(5) 0.046 Uiso 1 calc R .
C22 C 0.8637(9) -0.3298(9) 1.0310(5) 0.044(3) Uani 1 d . .
H22 H 0.8738(9) -0.4133(9) 1.0445(5) 0.053 Uiso 1 calc R .
C23 C 0.8866(9) -0.2505(11) 1.0830(6) 0.054(3) Uani 1 d . .
H23 H 0.9076(9) -0.2781(11) 1.1336(6) 0.064 Uiso 1 calc R .
C24 C 0.8789(9) -0.1260(10) 1.0613(5) 0.042(2) Uani 1 d . .
H24 H 0.8983(9) -0.0693(10) 1.0963(5) 0.050 Uiso 1 calc R .
C25 C 0.8429(8) -0.0877(8) 0.9885(5) 0.032(2) Uani 1 d . .
H25 H 0.8356(8) -0.0044(8) 0.9735(5) 0.038 Uiso 1 calc R .
C30 C 0.6043(8) 0.1186(7) 0.8926(4) 0.025(2) Uani 1 d . .
C31 C 0.5009(8) 0.1943(8) 0.9169(5) 0.031(2) Uani 1 d . .
H31 H 0.4173(8) 0.1628(8) 0.9351(5) 0.037 Uiso 1 calc R .
C32 C 0.5206(9) 0.3176(8) 0.9143(5) 0.033(2) Uani 1 d . .
H32 H 0.4504(9) 0.3706(8) 0.9309(5) 0.039 Uiso 1 calc R .
C33 C 0.6404(10) 0.3613(8) 0.8880(5) 0.040(2) Uani 1 d . .
H33 H 0.6532(10) 0.4452(8) 0.8876(5) 0.048 Uiso 1 calc R .
C34 C 0.7445(9) 0.2881(8) 0.8618(5) 0.037(2) Uani 1 d . .
H34 H 0.8269(9) 0.3210(8) 0.8426(5) 0.044 Uiso 1 calc R .
C35 C 0.7258(8) 0.1636(7) 0.8643(4) 0.027(2) Uani 1 d . .
H35 H 0.7957(8) 0.1111(7) 0.8467(4) 0.033 Uiso 1 calc R .
C40 C 0.4387(7) -0.2472(7) 0.8922(4) 0.025(2) Uani 1 d . .
C41 C 0.4155(9) -0.3556(7) 0.8666(5) 0.033(2) Uani 1 d . .
H41 H 0.4876(9) -0.4057(7) 0.8491(5) 0.040 Uiso 1 calc R .
C42 C 0.2876(9) -0.3936(9) 0.8660(6) 0.043(2) Uani 1 d . .
H42 H 0.2716(9) -0.4690(9) 0.8472(6) 0.052 Uiso 1 calc R .
C43 C 0.1830(9) -0.3207(9) 0.8929(6) 0.044(2) Uani 1 d . .
H43 H 0.0946(9) -0.3455(9) 0.8929(6) 0.053 Uiso 1 calc R .
C44 C 0.2087(8) -0.2127(9) 0.9194(5) 0.038(2) Uani 1 d . .
H44 H 0.1368(8) -0.1630(9) 0.9379(5) 0.045 Uiso 1 calc R .
C45 C 0.3353(8) -0.1734(7) 0.9204(5) 0.028(2) Uani 1 d . .
H45 H 0.3515(8) -0.0985(7) 0.9396(5) 0.034 Uiso 1 calc R .
C50 C 0.3348(8) 0.2977(7) 0.6980(4) 0.025(2) Uani 1 d . .
C51 C 0.3320(9) 0.4237(8) 0.6988(5) 0.038(2) Uani 1 d . .
H51 H 0.4126(9) 0.4638(8) 0.7000(5) 0.045 Uiso 1 calc R .
C52 C 0.2171(10) 0.4897(8) 0.6979(6) 0.048(3) Uani 1 d . .
H52 H 0.2191(10) 0.5747(8) 0.6977(6) 0.058 Uiso 1 calc R .
C53 C 0.0992(10) 0.4355(9) 0.6971(6) 0.045(2) Uani 1 d . .
H53 H 0.0196(10) 0.4823(9) 0.6962(6) 0.054 Uiso 1 calc R .
C54 C 0.0964(8) 0.3118(8) 0.6977(5) 0.034(2) Uani 1 d . .
H54 H 0.0146(8) 0.2730(8) 0.6981(5) 0.041 Uiso 1 calc R .
C55 C 0.2150(7) 0.2441(7) 0.6978(4) 0.022(2) Uani 1 d . .
H55 H 0.2127(7) 0.1592(7) 0.6976(4) 0.026 Uiso 1 calc R .
C60 C 0.5658(8) 0.2793(7) 0.6320(5) 0.027(2) Uani 1 d . .
C61 C 0.5300(8) 0.3193(7) 0.5593(5) 0.030(2) Uani 1 d . .
H61 H 0.4403(8) 0.3161(7) 0.5485(5) 0.035 Uiso 1 calc R .
C62 C 0.6234(9) 0.3640(8) 0.5021(5) 0.039(2) Uani 1 d . .
H62 H 0.5969(9) 0.3908(8) 0.4526(5) 0.046 Uiso 1 calc R .
C63 C 0.7538(9) 0.3699(8) 0.5162(6) 0.040(2) Uani 1 d . .
H63 H 0.8166(9) 0.4013(8) 0.4767(6) 0.048 Uiso 1 calc R .
C64 C 0.7928(9) 0.3304(9) 0.5875(5) 0.041(2) Uani 1 d . .
H64 H 0.8829(9) 0.3342(9) 0.5972(5) 0.049 Uiso 1 calc R .
C65 C 0.7003(8) 0.2846(8) 0.6460(5) 0.033(2) Uani 1 d . .
H65 H 0.7280(8) 0.2570(8) 0.6951(5) 0.040 Uiso 1 calc R .

loop_
_atom_type_symbol
_atom_type_description
_atom_type_scat_dispersion_real
_atom_type_scat_dispersion_imag
_atom_type_scat_source
C C 0.0033 0.0016 'International Tables Vol C Tables 4.2.6.8 and 6.1.1.4'
H H 0.0000 0.0000 'International Tables Vol C Tables 4.2.6.8 and 6.1.1.4'
P P 0.1023 0.0942 'International Tables Vol C Tables 4.2.6.8 and 6.1.1.4'
O O 0.0106 0.0060 'International Tables Vol C Tables 4.2.6.8 and 6.1.1.4'
Rh Rh -1.2870 0.9190 'International Tables Vol C Tables 4.2.6.8 and 6.1.1.4'

loop_
_geom_angle_atom_site_label_1
_geom_angle_atom_site_label_2
_geom_angle_atom_site_label_3
_geom_angle
_geom_angle_site_symmetry_1
_geom_angle_site_symmetry_3
_geom_angle_publ_flag
P1 Rh C1 97.8(2) . . ?
P1 Rh P2 98.54(8) . . ?
C1 Rh P2 163.3(2) . . ?
P1 Rh C2 110.1(2) . . ?
C1 Rh C2 37.0(3) . . ?
P2 Rh C2 131.8(2) . . ?
P1 Rh C3 144.5(2) . . ?
C1 Rh C3 60.7(3) . . ?
P2 Rh C3 103.4(2) . . ?
C2 Rh C3 35.7(3) . . ?
P1 Rh C4 155.2(2) . . ?
C1 Rh C4 59.9(3) . . ?
P2 Rh C4 104.6(2) . . ?
C2 Rh C4 59.6(3) . . ?
C3 Rh C4 36.0(3) . . ?
P1 Rh C5 120.7(2) . . ?
C1 Rh C5 37.0(3) . . ?
P2 Rh C5 132.7(2) . . ?
C2 Rh C5 60.7(3) . . ?
C3 Rh C5 59.8(3) . . ?
C4 Rh C5 34.7(3) . . ?
C40 O1 P1 123.0(5) . . ?
C20 O2 P1 124.0(5) . . ?
C30 O3 P1 124.3(5) . . ?
O2 P1 O1 95.1(3) . . ?
O2 P1 O3 101.7(3) . . ?
O1 P1 O3 93.4(3) . . ?
O2 P1 Rh 123.5(2) . . ?
O1 P1 Rh 118.6(2) . . ?
O3 P1 Rh 118.4(2) . . ?
C10 P2 C12 109.3(4) . . ?
C10 P2 C11 102.2(4) . . ?
C12 P2 C11 101.6(4) . . ?
C10 P2 Rh 118.3(3) . . ?
C12 P2 Rh 109.4(3) . . ?
C11 P2 Rh 114.7(3) . . ?
C2 C1 C5 109.2(7) . . ?
C2 C1 Rh 75.0(5) . . ?
C5 C1 Rh 77.1(4) . . ?
C3 C2 C1 106.7(7) . . ?
C3 C2 Rh 72.4(4) . . ?
C1 C2 Rh 68.0(4) . . ?
C2 C3 C4 108.0(7) . . ?
C2 C3 Rh 71.9(4) . . ?
C4 C3 Rh 73.0(4) . . ?
C5 C4 C3 110.2(7) . . ?
C5 C4 Rh 73.7(4) . . ?
C3 C4 Rh 71.0(4) . . ?
C4 C5 C1 105.3(7) . . ?
C4 C5 C6 129.3(7) . . ?
C1 C5 C6 125.3(7) . . ?
C4 C5 Rh 71.6(4) . . ?
C1 C5 Rh 65.9(4) . . ?
C6 C5 Rh 129.9(5) . . ?
C60 C6 C5 111.8(7) . . ?
C60 C6 C50 112.4(6) . . ?
C5 C6 C50 109.3(6) . . ?
C14 C10 C13 110.7(7) . . ?
C14 C10 P2 113.2(6) . . ?
C13 C10 P2 116.1(5) . . ?
C15 C11 C16 109.9(7) . . ?
C15 C11 P2 112.9(6) . . ?
C16 C11 P2 109.9(6) . . ?
C18 C12 C17 109.0(7) . . ?
C18 C12 P2 118.5(6) . . ?
C17 C12 P2 111.3(6) . . ?
C21 C20 C25 121.5(8) . . ?
C21 C20 O2 118.9(7) . . ?
C25 C20 O2 119.6(7) . . ?
C20 C21 C22 119.0(9) . . ?
C23 C22 C21 121.4(9) . . ?
C22 C23 C24 119.2(9) . . ?
C25 C24 C23 119.4(9) . . ?
C20 C25 C24 119.4(8) . . ?
C31 C30 C35 120.9(8) . . ?
C31 C30 O3 117.2(7) . . ?
C35 C30 O3 121.6(7) . . ?
C30 C31 C32 119.3(8) . . ?
C33 C32 C31 119.6(8) . . ?
C32 C33 C34 122.2(9) . . ?
C33 C34 C35 118.6(8) . . ?
C30 C35 C34 119.2(8) . . ?
C41 C40 C45 121.0(7) . . ?
C41 C40 O1 118.6(7) . . ?
C45 C40 O1 120.2(7) . . ?
C40 C41 C42 120.5(8) . . ?
C41 C42 C43 119.4(9) . . ?
C44 C43 C42 119.1(9) . . ?
C43 C44 C45 122.2(8) . . ?
C44 C45 C40 117.7(8) . . ?
C55 C50 C51 116.7(7) . . ?
C55 C50 C6 124.6(7) . . ?
C51 C50 C6 118.8(7) . . ?
C52 C51 C50 121.8(9) . . ?
C51 C52 C53 120.8(9) . . ?
C52 C53 C54 119.6(9) . . ?
C53 C54 C55 119.5(8) . . ?
C50 C55 C54 121.6(8) . . ?
C61 C60 C65 118.0(8) . . ?
C61 C60 C6 123.2(7) . . ?
C65 C60 C6 118.7(7) . . ?
C60 C61 C62 120.8(8) . . ?
C63 C62 C61 120.9(8) . . ?
C64 C63 C62 119.8(9) . . ?
C63 C64 C65 120.3(8) . . ?
C64 C65 C60 120.2(8) . . ?

loop_
_geom_bond_atom_site_label_1
_geom_bond_atom_site_label_2
_geom_bond_distance
_geom_bond_site_symmetry_2
_geom_bond_publ_flag
Rh P1 2.120(2) . ?
Rh C1 2.206(8) . ?
Rh P2 2.263(2) . ?
Rh C2 2.298(8) . ?
Rh C3 2.304(7) . ?
Rh C4 2.330(7) . ?
Rh C5 2.356(7) . ?
O1 C40 1.396(9) . ?
O1 P1 1.630(5) . ?
O2 C20 1.409(9) . ?
O2 P1 1.624(5) . ?
O3 C30 1.388(9) . ?
O3 P1 1.642(5) . ?
P2 C10 1.854(8) . ?
P2 C12 1.856(8) . ?
P2 C11 1.859(8) . ?
C1 C2 1.431(11) . ?
C1 C5 1.454(11) . ?
C2 C3 1.410(12) . ?
C3 C4 1.432(11) . ?
C4 C5 1.399(11) . ?
C5 C6 1.511(11) . ?
C6 C60 1.504(11) . ?
C6 C50 1.539(10) . ?
C10 C14 1.526(11) . ?
C10 C13 1.544(11) . ?
C11 C15 1.517(11) . ?
C11 C16 1.525(12) . ?
C12 C18 1.530(12) . ?
C12 C17 1.553(12) . ?
C20 C21 1.367(12) . ?
C20 C25 1.375(11) . ?
C21 C22 1.383(12) . ?
C22 C23 1.354(14) . ?
C23 C24 1.416(15) . ?
C24 C25 1.383(12) . ?
C30 C31 1.383(11) . ?
C30 C35 1.385(11) . ?
C31 C32 1.396(12) . ?
C32 C33 1.356(13) . ?
C33 C34 1.380(13) . ?
C34 C35 1.408(11) . ?
C40 C41 1.357(11) . ?
C40 C45 1.391(11) . ?
C41 C42 1.384(13) . ?
C42 C43 1.386(13) . ?
C43 C44 1.367(13) . ?
C44 C45 1.376(12) . ?
C50 C55 1.376(11) . ?
C50 C51 1.409(11) . ?
C51 C52 1.361(13) . ?
C52 C53 1.363(14) . ?
C53 C54 1.383(13) . ?
C54 C55 1.402(11) . ?
C60 C61 1.386(11) . ?
C60 C65 1.415(11) . ?
C61 C62 1.389(12) . ?
C62 C63 1.374(12) . ?
C63 C64 1.374(12) . ?
C64 C65 1.400(12) . ?

loop_
_geom_torsion_atom_site_label_1
_geom_torsion_atom_site_label_2
_geom_torsion_atom_site_label_3
_geom_torsion_atom_site_label_4
_geom_torsion
_geom_torsion_site_symmetry_1
_geom_torsion_site_symmetry_2
_geom_torsion_site_symmetry_3
_geom_torsion_site_symmetry_4
_geom_torsion_publ_flag
C20 O2 P1 O1 -40.9(6) . . . . ?
C20 O2 P1 O3 53.6(6) . . . . ?
C20 O2 P1 Rh -170.4(5) . . . . ?
C40 O1 P1 O2 -170.7(6) . . . . ?
C40 O1 P1 O3 87.2(6) . . . . ?
C40 O1 P1 Rh -37.9(6) . . . . ?
C30 O3 P1 O2 86.8(6) . . . . ?
C30 O3 P1 O1 -177.3(6) . . . . ?
C30 O3 P1 Rh -52.0(6) . . . . ?
C1 Rh P1 O2 -163.2(3) . . . . ?
P2 Rh P1 O2 20.3(3) . . . . ?
C2 Rh P1 O2 160.8(3) . . . . ?
C3 Rh P1 O2 148.1(4) . . . . ?
C4 Rh P1 O2 -138.6(5) . . . . ?
C5 Rh P1 O2 -132.1(3) . . . . ?
C1 Rh P1 O1 78.0(3) . . . . ?
P2 Rh P1 O1 -98.6(2) . . . . ?
C2 Rh P1 O1 42.0(3) . . . . ?
C3 Rh P1 O1 29.3(4) . . . . ?
C4 Rh P1 O1 102.6(5) . . . . ?
C5 Rh P1 O1 109.1(3) . . . . ?
C1 Rh P1 O3 -33.8(3) . . . . ?
P2 Rh P1 O3 149.6(2) . . . . ?
C2 Rh P1 O3 -69.8(3) . . . . ?
C3 Rh P1 O3 -82.5(4) . . . . ?
C4 Rh P1 O3 -9.3(6) . . . . ?
C5 Rh P1 O3 -2.7(3) . . . . ?
P1 Rh P2 C10 -44.4(3) . . . . ?
C1 Rh P2 C10 147.4(8) . . . . ?
C2 Rh P2 C10 -171.3(4) . . . . ?
C3 Rh P2 C10 163.7(4) . . . . ?
C4 Rh P2 C10 126.6(4) . . . . ?
C5 Rh P2 C10 102.7(4) . . . . ?
P1 Rh P2 C12 -170.4(3) . . . . ?
C1 Rh P2 C12 21.5(8) . . . . ?
C2 Rh P2 C12 62.7(4) . . . . ?
C3 Rh P2 C12 37.7(4) . . . . ?
C4 Rh P2 C12 0.6(4) . . . . ?
C5 Rh P2 C12 -23.3(4) . . . . ?
P1 Rh P2 C11 76.3(3) . . . . ?
C1 Rh P2 C11 -91.9(8) . . . . ?
C2 Rh P2 C11 -50.6(4) . . . . ?
C3 Rh P2 C11 -75.6(4) . . . . ?
C4 Rh P2 C11 -112.7(4) . . . . ?
C5 Rh P2 C11 -136.6(4) . . . . ?
P1 Rh C1 C2 -113.3(4) . . . . ?
P2 Rh C1 C2 54.8(9) . . . . ?
C2 Rh C1 C2 0.000(1) . . . . ?
C3 Rh C1 C2 36.6(5) . . . . ?
C4 Rh C1 C2 78.3(5) . . . . ?
C5 Rh C1 C2 114.3(7) . . . . ?
P1 Rh C1 C5 132.4(4) . . . . ?
P2 Rh C1 C5 -59.4(9) . . . . ?
C2 Rh C1 C5 -114.3(7) . . . . ?
C3 Rh C1 C5 -77.6(5) . . . . ?
C4 Rh C1 C5 -36.0(4) . . . . ?
C5 Rh C1 C5 0.000(2) . . . . ?
C5 C1 C2 C3 7.7(8) . . . . ?
Rh C1 C2 C3 -62.5(5) . . . . ?
C5 C1 C2 Rh 70.3(5) . . . . ?
Rh C1 C2 Rh 0.0 . . . . ?
P1 Rh C2 C3 -167.4(4) . . . . ?
C1 Rh C2 C3 116.9(7) . . . . ?
P2 Rh C2 C3 -44.7(6) . . . . ?
C3 Rh C2 C3 0.000(2) . . . . ?
C4 Rh C2 C3 37.7(5) . . . . ?
C5 Rh C2 C3 78.0(5) . . . . ?
P1 Rh C2 C1 75.7(5) . . . . ?
C1 Rh C2 C1 0.000(1) . . . . ?
P2 Rh C2 C1 -161.7(4) . . . . ?
C3 Rh C2 C1 -116.9(7) . . . . ?
C4 Rh C2 C1 -79.2(5) . . . . ?
C5 Rh C2 C1 -39.0(5) . . . . ?
C1 C2 C3 C4 -4.8(8) . . . . ?
Rh C2 C3 C4 -64.5(5) . . . . ?
C1 C2 C3 Rh 59.7(5) . . . . ?
Rh C2 C3 Rh 0.000(1) . . . . ?
P1 Rh C3 C2 20.7(7) . . . . ?
C1 Rh C3 C2 -37.9(5) . . . . ?
P2 Rh C3 C2 147.3(4) . . . . ?
C2 Rh C3 C2 0.000(2) . . . . ?
C4 Rh C3 C2 -116.1(7) . . . . ?
C5 Rh C3 C2 -80.8(5) . . . . ?
P1 Rh C3 C4 136.8(4) . . . . ?
C1 Rh C3 C4 78.2(5) . . . . ?
P2 Rh C3 C4 -96.5(4) . . . . ?
C2 Rh C3 C4 116.1(7) . . . . ?
C4 Rh C3 C4 0.0 . . . . ?
C5 Rh C3 C4 35.3(4) . . . . ?
C2 C3 C4 C5 0.1(9) . . . . ?
Rh C3 C4 C5 -63.7(5) . . . . ?
C2 C3 C4 Rh 63.8(5) . . . . ?
Rh C3 C4 Rh 0.0 . . . . ?
P1 Rh C4 C5 9.9(8) . . . . ?
C1 Rh C4 C5 38.3(5) . . . . ?
P2 Rh C4 C5 -148.5(4) . . . . ?
C2 Rh C4 C5 81.4(5) . . . . ?
C3 Rh C4 C5 118.7(7) . . . . ?
C5 Rh C4 C5 0.000(3) . . . . ?
P1 Rh C4 C3 -108.9(6) . . . . ?
C1 Rh C4 C3 -80.4(5) . . . . ?
P2 Rh C4 C3 92.8(5) . . . . ?
C2 Rh C4 C3 -37.4(5) . . . . ?
C3 Rh C4 C3 0.0 . . . . ?
C5 Rh C4 C3 -118.7(7) . . . . ?
C3 C4 C5 C1 4.5(8) . . . . ?
Rh C4 C5 C1 -57.5(5) . . . . ?
C3 C4 C5 C6 -170.9(7) . . . . ?
Rh C4 C5 C6 127.0(8) . . . . ?
C3 C4 C5 Rh 62.1(5) . . . . ?
Rh C4 C5 Rh 0.000(2) . . . . ?
C2 C1 C5 C4 -7.6(8) . . . . ?
Rh C1 C5 C4 61.3(5) . . . . ?
C2 C1 C5 C6 168.1(7) . . . . ?
Rh C1 C5 C6 -123.0(7) . . . . ?
C2 C1 C5 Rh -68.8(5) . . . . ?
Rh C1 C5 Rh 0.000(1) . . . . ?
P1 Rh C5 C4 -175.2(4) . . . . ?
C1 Rh C5 C4 -116.9(7) . . . . ?
P2 Rh C5 C4 43.5(6) . . . . ?
C2 Rh C5 C4 -78.0(5) . . . . ?
C3 Rh C5 C4 -36.6(5) . . . . ?
C4 Rh C5 C4 0.000(3) . . . . ?
P1 Rh C5 C1 -58.3(5) . . . . ?
C1 Rh C5 C1 0.000(2) . . . . ?
P2 Rh C5 C1 160.4(4) . . . . ?
C2 Rh C5 C1 39.0(5) . . . . ?
C3 Rh C5 C1 80.3(5) . . . . ?
C4 Rh C5 C1 116.9(7) . . . . ?
P1 Rh C5 C6 58.6(7) . . . . ?
C1 Rh C5 C6 116.8(9) . . . . ?
P2 Rh C5 C6 -82.8(7) . . . . ?
C2 Rh C5 C6 155.8(8) . . . . ?
C3 Rh C5 C6 -162.9(8) . . . . ?
C4 Rh C5 C6 -126.2(9) . . . . ?
C4 C5 C6 C60 -21.0(11) . . . . ?
C1 C5 C6 C60 164.4(7) . . . . ?
Rh C5 C6 C60 77.8(8) . . . . ?
C4 C5 C6 C50 104.1(9) . . . . ?
C1 C5 C6 C50 -70.6(9) . . . . ?
Rh C5 C6 C50 -157.2(5) . . . . ?
C12 P2 C10 C14 76.5(7) . . . . ?
C11 P2 C10 C14 -176.5(6) . . . . ?
Rh P2 C10 C14 -49.5(7) . . . . ?
C12 P2 C10 C13 -53.1(7) . . . . ?
C11 P2 C10 C13 53.9(7) . . . . ?
Rh P2 C10 C13 -179.1(5) . . . . ?
C10 P2 C11 C15 58.7(7) . . . . ?
C12 P2 C11 C15 171.6(6) . . . . ?
Rh P2 C11 C15 -70.5(6) . . . . ?
C10 P2 C11 C16 -178.2(6) . . . . ?
C12 P2 C11 C16 -65.3(7) . . . . ?
Rh P2 C11 C16 52.6(7) . . . . ?
C10 P2 C12 C18 69.7(8) . . . . ?
C11 P2 C12 C18 -37.7(8) . . . . ?
Rh P2 C12 C18 -159.3(6) . . . . ?
C10 P2 C12 C17 -57.8(7) . . . . ?
C11 P2 C12 C17 -165.3(6) . . . . ?
Rh P2 C12 C17 73.1(6) . . . . ?
P1 O2 C20 C21 92.3(8) . . . . ?
P1 O2 C20 C25 -88.6(8) . . . . ?
C25 C20 C21 C22 -1.7(13) . . . . ?
O2 C20 C21 C22 177.5(7) . . . . ?
C20 C21 C22 C23 3.1(14) . . . . ?
C21 C22 C23 C24 -3.6(15) . . . . ?
C22 C23 C24 C25 2.7(14) . . . . ?
C21 C20 C25 C24 0.8(12) . . . . ?
O2 C20 C25 C24 -178.3(7) . . . . ?
C23 C24 C25 C20 -1.3(13) . . . . ?
P1 O3 C30 C31 139.2(6) . . . . ?
P1 O3 C30 C35 -46.3(9) . . . . ?
C35 C30 C31 C32 -1.5(12) . . . . ?
O3 C30 C31 C32 173.0(7) . . . . ?
C30 C31 C32 C33 0.1(12) . . . . ?
C31 C32 C33 C34 1.4(14) . . . . ?
C32 C33 C34 C35 -1.5(14) . . . . ?
C31 C30 C35 C34 1.4(12) . . . . ?
O3 C30 C35 C34 -172.9(7) . . . . ?
C33 C34 C35 C30 0.0(12) . . . . ?
P1 O1 C40 C41 115.2(7) . . . . ?
P1 O1 C40 C45 -69.2(9) . . . . ?
C45 C40 C41 C42 1.9(13) . . . . ?
O1 C40 C41 C42 177.5(7) . . . . ?
C40 C41 C42 C43 -1.1(14) . . . . ?
C41 C42 C43 C44 0.1(15) . . . . ?
C42 C43 C44 C45 0.0(15) . . . . ?
C43 C44 C45 C40 0.8(13) . . . . ?
C41 C40 C45 C44 -1.8(12) . . . . ?
O1 C40 C45 C44 -177.3(7) . . . . ?
C60 C6 C50 C55 126.9(8) . . . . ?
C5 C6 C50 C55 2.1(11) . . . . ?
C60 C6 C50 C51 -52.0(10) . . . . ?
C5 C6 C50 C51 -176.8(7) . . . . ?
C55 C50 C51 C52 -1.2(13) . . . . ?
C6 C50 C51 C52 177.8(9) . . . . ?
C50 C51 C52 C53 0.8(16) . . . . ?
C51 C52 C53 C54 0.3(16) . . . . ?
C52 C53 C54 C55 -1.0(14) . . . . ?
C51 C50 C55 C54 0.4(12) . . . . ?
C6 C50 C55 C54 -178.5(7) . . . . ?
C53 C54 C55 C50 0.7(13) . . . . ?
C5 C6 C60 C61 85.1(9) . . . . ?
C50 C6 C60 C61 -38.2(11) . . . . ?
C5 C6 C60 C65 -94.3(9) . . . . ?
C50 C6 C60 C65 142.3(7) . . . . ?
C65 C60 C61 C62 -0.4(12) . . . . ?
C6 C60 C61 C62 -179.9(8) . . . . ?
C60 C61 C62 C63 -0.2(14) . . . . ?
C61 C62 C63 C64 0.5(14) . . . . ?
C62 C63 C64 C65 -0.2(14) . . . . ?
C63 C64 C65 C60 -0.3(14) . . . . ?
C61 C60 C65 C64 0.7(12) . . . . ?
C6 C60 C65 C64 -179.8(8) . . . . ?
